data_8100782
loop_
_publ_author_name
'Jin, Qiong-Hua'
'Zheng,  He-Gen'
'Yu, Kai-Bei'

_publ_section_title
;
Crystal structure of \m~3~-bromo-2:3:4\k^3^Br-oxo-1\kO-
tri-\m~3~-sulfido-1:2:3\k^3^S;1:2:4\k^3^S;-1:3:4\k
^3^S-tris(triphenylphosphine)-2\kP;3\kP;4\kP;-tricopper 
molybdenum---quinoline (2:1), {MoOS~3~Cu~3~Br[P(C~6~H~5~)~3~]~3~} 
&#x00B7; 0.5C~9~H~7~N
;
_journal_issue 4
_journal_name_full 'Zeitschrift f\"ur Kristallographie - New Crystal Structures'
_journal_page_first 612
_journal_page_last 614
_journal_volume 217
_journal_year 2002
_chemical_formula_structural '[MoOS3 Cu3 Br(P(C6H5)3)3] . 0.5C9 H7 N'
_chemical_formula_sum 'C58.5 H48.5 Br Cu3 Mo N0.5 O P3 S3'
_chemical_formula_weight 1330.04
_space_group_IT_number 2
_symmetry_cell_setting triclinic
_symmetry_space_group_name_Hall '-P 1'
_symmetry_space_group_name_H-M 'P -1'
_cell_angle_alpha 76.23(2)
_cell_angle_beta 86.08(2)
_cell_angle_gamma 65.17(2)
_cell_formula_units_Z 2
_cell_length_a 11.808(2)
_cell_length_b 13.108(3)
_cell_length_c 20.402(4)
_cell_measurement_temperature 295(2)
_cell_volume 2781.7(10)
_diffrn_ambient_temperature 295(2)
_exptl_crystal_density_diffrn 1.588
_cod_depositor_comments
;
The following automatic conversions were performed:
'_symmetry_cell_setting' value 'Triclinic' changed to 'triclinic'
according to '/home/saulius/struct/CIF-dictionaries/cif_core.dic'
dictionary named 'cif_core.dic' version 2.4.1 from
2010-06-29.

'_geom_bond_publ_flag' value 'Y' changed to 'y' according to
'/home/saulius/struct/CIF-dictionaries/cif_core.dic' dictionary named
'cif_core.dic' version 2.4.1 from 2010-06-29 (19 times).

Automatic conversion script
Id: cif_fix_enum 1527 2010-12-29 10:47:43Z saulius 
;
_cod_original_formula_sum 'C58.50 H48.50 Br1 Cu3 Mo1 N0.50 O1 P3 S3'
_cod_database_code 8100782

loop_
_symmetry_equiv_pos_as_xyz
'x, y, z'
'-x, -y, -z'

loop_
_atom_site_label
_atom_site_type_symbol
_atom_site_fract_x
_atom_site_fract_y
_atom_site_fract_z
_atom_site_U_iso_or_equiv
_atom_site_adp_type
_atom_site_occupancy
_atom_site_symmetry_multiplicity
_atom_site_calc_flag
_atom_site_refinement_flags
_atom_site_disorder_assembly
_atom_site_disorder_group
Mo Mo 0.85374(4) 0.51991(4) 0.82280(2) 0.04384(13) Uani 1 2 d . . .
Cu1 Cu 0.71729(6) 0.46226(6) 0.74876(3) 0.05078(19) Uani 1 2 d . . .
Cu2 Cu 0.60955(6) 0.66863(6) 0.82686(4) 0.0592(2) Uani 1 2 d . . .
Cu3 Cu 0.79372(7) 0.67552(6) 0.70209(3) 0.0578(2) Uani 1 2 d . . .
Br Br 0.55568(5) 0.68933(5) 0.68937(3) 0.05214(16) Uani 1 2 d . . .
S1 S 0.69474(12) 0.47089(11) 0.85962(7) 0.0474(4) Uani 1 2 d . . .
S2 S 0.77801(13) 0.71360(12) 0.80664(7) 0.0539(4) Uani 1 2 d . . .
S3 S 0.89855(11) 0.47981(11) 0.71968(7) 0.0464(4) Uani 1 2 d . . .
P1 P 0.65216(12) 0.35469(11) 0.70638(7) 0.0423(3) Uani 1 2 d . . .
P2 P 0.43702(13) 0.76934(12) 0.87506(7) 0.0519(4) Uani 1 2 d . . .
P3 P 0.83167(13) 0.78962(12) 0.61263(7) 0.0451(4) Uani 1 2 d . . .
O O 0.9814(3) 0.4494(3) 0.8763(2) 0.0827(13) Uani 1 2 d . . .
C1 C 0.6683(4) 0.3659(4) 0.6158(3) 0.0425(13) Uani 1 2 d . . .
C2 C 0.6360(5) 0.4741(5) 0.5740(3) 0.0598(16) Uani 1 2 d . . .
H2 H 0.6092 0.5382 0.5927 0.072 Uiso 1 2 calc R . .
C3 C 0.6427(6) 0.4888(6) 0.5050(3) 0.0787(19) Uani 1 2 d . . .
H3 H 0.6198 0.5626 0.4776 0.094 Uiso 1 2 calc R . .
C4 C 0.6832(6) 0.3951(6) 0.4765(3) 0.0741(19) Uani 1 2 d . . .
H4 H 0.6885 0.4050 0.4298 0.089 Uiso 1 2 calc R . .
C5 C 0.7159(5) 0.2864(6) 0.5176(3) 0.0695(18) Uani 1 2 d . . .
H5 H 0.7429 0.2225 0.4986 0.083 Uiso 1 2 calc R . .
C6 C 0.7086(5) 0.2719(5) 0.5867(3) 0.0609(16) Uani 1 2 d . . .
H6 H 0.7311 0.1981 0.6141 0.073 Uiso 1 2 calc R . .
C7 C 0.7352(5) 0.2029(4) 0.7420(3) 0.0466(13) Uani 1 2 d . . .
C8 C 0.6784(6) 0.1265(5) 0.7594(3) 0.0658(17) Uani 1 2 d . . .
H8 H 0.5919 0.1547 0.7563 0.079 Uiso 1 2 calc R . .
C9 C 0.7491(8) 0.0096(6) 0.7811(4) 0.093(2) Uani 1 2 d . . .
H9 H 0.7100 -0.0402 0.7943 0.112 Uiso 1 2 calc R . .
C10 C 0.8770(8) -0.0339(6) 0.7832(4) 0.101(3) Uani 1 2 d . . .
H10 H 0.9243 -0.1133 0.7956 0.121 Uiso 1 2 calc R . .
C11 C 0.9351(7) 0.0394(6) 0.7672(4) 0.098(2) Uani 1 2 d . . .
H11 H 1.0217 0.0105 0.7698 0.117 Uiso 1 2 calc R . .
C12 C 0.8636(5) 0.1562(5) 0.7473(3) 0.0705(18) Uani 1 2 d . . .
H12 H 0.9035 0.2057 0.7369 0.085 Uiso 1 2 calc R . .
C13 C 0.4898(4) 0.3833(4) 0.7188(2) 0.0416(13) Uani 1 2 d . . .
C14 C 0.4245(5) 0.3528(5) 0.6790(3) 0.0650(17) Uani 1 2 d . . .
H14 H 0.4630 0.3206 0.6430 0.078 Uiso 1 2 calc R . .
C15 C 0.3028(6) 0.3698(6) 0.6925(3) 0.077(2) Uani 1 2 d . . .
H15 H 0.2597 0.3499 0.6649 0.092 Uiso 1 2 calc R . .
C16 C 0.2449(5) 0.4149(5) 0.7448(4) 0.076(2) Uani 1 2 d . . .
H16 H 0.1636 0.4237 0.7543 0.092 Uiso 1 2 calc R . .
C17 C 0.3074(6) 0.4475(6) 0.7839(4) 0.089(2) Uani 1 2 d . . .
H17 H 0.2681 0.4800 0.8196 0.106 Uiso 1 2 calc R . .
C18 C 0.4293(5) 0.4322(5) 0.7701(3) 0.0648(17) Uani 1 2 d . . .
H18 H 0.4706 0.4557 0.7965 0.078 Uiso 1 2 calc R . .
C19 C 0.4727(5) 0.7868(4) 0.9558(3) 0.0554(15) Uani 1 2 d . . .
C20 C 0.4077(6) 0.7708(5) 1.0132(3) 0.0743(19) Uani 1 2 d . . .
H20 H 0.3417 0.7503 1.0114 0.089 Uiso 1 2 calc R . .
C21 C 0.4390(7) 0.7851(7) 1.0731(4) 0.099(2) Uani 1 2 d . . .
H21 H 0.3948 0.7725 1.1114 0.119 Uiso 1 2 calc R . .
C22 C 0.5334(8) 0.8171(7) 1.0775(4) 0.101(3) Uani 1 2 d . . .
H22 H 0.5515 0.8300 1.1176 0.122 Uiso 1 2 calc R . .
C23 C 0.6006(8) 0.8297(7) 1.0218(4) 0.114(3) Uani 1 2 d . . .
H23 H 0.6673 0.8490 1.0240 0.137 Uiso 1 2 calc R . .
C24 C 0.5698(7) 0.8138(6) 0.9611(3) 0.088(2) Uani 1 2 d . . .
H24 H 0.6172 0.8220 0.9235 0.106 Uiso 1 2 calc R . .
C25 C 0.3295(5) 0.6999(5) 0.8947(3) 0.0508(14) Uani 1 2 d . . .
C26 C 0.3755(5) 0.5870(5) 0.9284(3) 0.0673(17) Uani 1 2 d . . .
H26 H 0.4606 0.5481 0.9391 0.081 Uiso 1 2 calc R . .
C27 C 0.3004(6) 0.5270(6) 0.9476(3) 0.0753(19) Uani 1 2 d . . .
H27 H 0.3346 0.4507 0.9722 0.090 Uiso 1 2 calc R . .
C28 C 0.1772(7) 0.5813(6) 0.9300(4) 0.087(2) Uani 1 2 d . . .
H28 H 0.1253 0.5433 0.9429 0.105 Uiso 1 2 calc R . .
C29 C 0.1316(7) 0.6900(7) 0.8939(5) 0.122(3) Uani 1 2 d . . .
H29 H 0.0480 0.7259 0.8796 0.146 Uiso 1 2 calc R . .
C30 C 0.2057(6) 0.7522(6) 0.8768(4) 0.098(2) Uani 1 2 d . . .
H30 H 0.1701 0.8291 0.8532 0.117 Uiso 1 2 calc R . .
C31 C 0.3430(5) 0.9164(4) 0.8305(3) 0.0529(14) Uani 1 2 d . . .
C32 C 0.3382(5) 0.9471(5) 0.7606(3) 0.0678(17) Uani 1 2 d . . .
H32 H 0.3869 0.8916 0.7371 0.081 Uiso 1 2 calc R . .
C33 C 0.2642(6) 1.0566(6) 0.7244(3) 0.079(2) Uani 1 2 d . . .
H33 H 0.2603 1.0739 0.6774 0.095 Uiso 1 2 calc R . .
C34 C 0.1981(6) 1.1376(5) 0.7582(4) 0.083(2) Uani 1 2 d . . .
H34 H 0.1500 1.2123 0.7342 0.100 Uiso 1 2 calc R . .
C35 C 0.1997(7) 1.1131(6) 0.8266(4) 0.101(3) Uani 1 2 d . . .
H35 H 0.1530 1.1706 0.8491 0.122 Uiso 1 2 calc R . .
C36 C 0.2704(6) 1.0035(5) 0.8623(3) 0.083(2) Uani 1 2 d . . .
H36 H 0.2697 0.9870 0.9092 0.100 Uiso 1 2 calc R . .
C37 C 0.7024(5) 0.9272(4) 0.5822(3) 0.0494(14) Uani 1 2 d . . .
C38 C 0.6809(5) 0.9872(5) 0.5149(3) 0.0631(16) Uani 1 2 d . . .
H38 H 0.7351 0.9555 0.4826 0.076 Uiso 1 2 calc R . .
C39 C 0.5806(7) 1.0927(6) 0.4952(4) 0.082(2) Uani 1 2 d . . .
H39 H 0.5675 1.1324 0.4501 0.098 Uiso 1 2 calc R . .
C40 C 0.5013(7) 1.1376(6) 0.5427(5) 0.095(3) Uani 1 2 d . . .
H40 H 0.4334 1.2086 0.5295 0.115 Uiso 1 2 calc R . .
C41 C 0.5183(6) 1.0823(6) 0.6082(4) 0.087(2) Uani 1 2 d . . .
H41 H 0.4627 1.1145 0.6399 0.104 Uiso 1 2 calc R . .
C42 C 0.6193(5) 0.9770(5) 0.6280(3) 0.0639(17) Uani 1 2 d . . .
H42 H 0.6313 0.9389 0.6734 0.077 Uiso 1 2 calc R . .
C43 C 0.9616(5) 0.8226(5) 0.6275(2) 0.0472(13) Uani 1 2 d . . .
C44 C 1.0644(6) 0.7344(5) 0.6640(3) 0.0697(18) Uani 1 2 d . . .
H44 H 1.0630 0.6629 0.6827 0.084 Uiso 1 2 calc R . .
C45 C 1.1680(6) 0.7511(7) 0.6730(3) 0.085(2) Uani 1 2 d . . .
H45 H 1.2374 0.6897 0.6964 0.102 Uiso 1 2 calc R . .
C46 C 1.1725(7) 0.8543(7) 0.6486(4) 0.086(2) Uani 1 2 d . . .
H46 H 1.2435 0.8650 0.6552 0.103 Uiso 1 2 calc R . .
C47 C 1.0699(7) 0.9424(6) 0.6141(4) 0.090(2) Uani 1 2 d . . .
H47 H 1.0716 1.0142 0.5970 0.108 Uiso 1 2 calc R . .
C48 C 0.9644(5) 0.9287(5) 0.6037(3) 0.0654(17) Uani 1 2 d . . .
H48 H 0.8951 0.9909 0.5807 0.078 Uiso 1 2 calc R . .
C49 C 0.8773(4) 0.7300(4) 0.5389(3) 0.0445(13) Uani 1 2 d . . .
C50 C 0.8283(5) 0.6566(5) 0.5278(3) 0.0556(15) Uani 1 2 d . . .
H50 H 0.7757 0.6365 0.5590 0.067 Uiso 1 2 calc R . .
C51 C 0.8566(6) 0.6125(5) 0.4708(3) 0.0720(18) Uani 1 2 d . . .
H51 H 0.8213 0.5645 0.4636 0.086 Uiso 1 2 calc R . .
C52 C 0.9349(6) 0.6381(6) 0.4253(3) 0.0753(19) Uani 1 2 d . . .
H52 H 0.9525 0.6087 0.3868 0.090 Uiso 1 2 calc R . .
C53 C 0.9878(5) 0.7068(6) 0.4361(3) 0.079(2) Uani 1 2 d . . .
H53 H 1.0423 0.7242 0.4051 0.095 Uiso 1 2 calc R . .
C54 C 0.9606(5) 0.7513(5) 0.4934(3) 0.0655(17) Uani 1 2 d . . .
H54 H 0.9994 0.7964 0.5011 0.079 Uiso 1 2 calc R . .
C55 C 1.0455(5) -0.0311(5) 1.0256(3) 0.125(4) Uani 1 2 d D . .
C56 C 1.0676(11) -0.1449(7) 1.0544(6) 0.206(7) Uani 0.75 2 d PD A 1
H56 H 1.1292 -0.1879 1.0883 0.247 Uiso 0.75 2 calc PR A 1
N56 N 1.0676(11) -0.1449(7) 1.0544(6) 0.206(7) Uani 0.25 2 d P A 2
C57 C 0.999(2) -0.1957(8) 1.0332(10) 0.270(12) Uani 1 2 d D . .
H57 H 1.0136 -0.2720 1.0533 0.324 Uiso 1 2 calc R A 1
C58 C 0.9072(14) -0.1324(11) 0.9818(8) 0.253(10) Uani 1 2 d D A .
H58 H 0.8623 -0.1666 0.9667 0.303 Uiso 1 2 calc R B 1
C59 C 0.8837(8) -0.0174(10) 0.9533(5) 0.198(6) Uani 0.75 2 d PD . 1
H59 H 0.8207 0.0265 0.9202 0.238 Uiso 0.75 2 calc PR . 1
N59 N 0.8837(8) -0.0174(10) 0.9533(5) 0.198(6) Uani 0.25 2 d P . 2

loop_
_atom_site_aniso_label
_atom_site_aniso_U_11
_atom_site_aniso_U_22
_atom_site_aniso_U_33
_atom_site_aniso_U_23
_atom_site_aniso_U_13
_atom_site_aniso_U_12
Mo 0.0414(3) 0.0490(3) 0.0432(3) -0.0089(2) -0.0022(2) -0.0213(2)
Cu1 0.0544(4) 0.0611(5) 0.0548(5) -0.0257(4) 0.0129(3) -0.0363(4)
Cu2 0.0566(4) 0.0494(4) 0.0707(5) -0.0222(4) 0.0249(4) -0.0202(4)
Cu3 0.0815(5) 0.0476(4) 0.0467(4) -0.0105(3) 0.0215(4) -0.0322(4)
Br 0.0483(3) 0.0479(3) 0.0533(4) -0.0114(3) -0.0019(3) -0.0130(3)
S1 0.0541(9) 0.0464(8) 0.0427(9) -0.0063(7) 0.0100(7) -0.0253(7)
S2 0.0730(10) 0.0516(9) 0.0531(9) -0.0208(7) 0.0118(8) -0.0380(8)
S3 0.0396(8) 0.0473(8) 0.0550(9) -0.0190(7) 0.0134(7) -0.0186(7)
P1 0.0451(8) 0.0428(8) 0.0457(9) -0.0142(7) 0.0047(7) -0.0231(7)
P2 0.0517(9) 0.0476(9) 0.0471(9) -0.0130(8) 0.0120(7) -0.0123(7)
P3 0.0493(9) 0.0425(8) 0.0419(9) -0.0074(7) 0.0084(7) -0.0199(7)
O 0.063(3) 0.099(3) 0.077(3) -0.005(3) -0.022(2) -0.031(2)
C1 0.047(3) 0.048(3) 0.045(3) -0.018(3) 0.010(3) -0.029(3)
C2 0.080(4) 0.057(4) 0.051(4) -0.018(3) 0.008(3) -0.034(3)
C3 0.108(5) 0.082(5) 0.047(4) -0.003(4) 0.004(4) -0.047(4)
C4 0.092(5) 0.103(6) 0.047(4) -0.029(4) 0.019(4) -0.055(5)
C5 0.083(5) 0.080(5) 0.064(5) -0.044(4) 0.020(4) -0.039(4)
C6 0.069(4) 0.058(4) 0.062(4) -0.022(3) 0.011(3) -0.030(3)
C7 0.050(3) 0.045(3) 0.046(3) -0.010(3) 0.002(3) -0.021(3)
C8 0.080(5) 0.062(4) 0.065(4) -0.015(4) -0.004(4) -0.038(4)
C9 0.127(7) 0.053(5) 0.107(6) -0.002(4) -0.019(5) -0.049(5)
C10 0.120(7) 0.053(5) 0.100(6) -0.009(4) -0.033(6) -0.008(5)
C11 0.085(5) 0.053(5) 0.124(7) -0.002(5) -0.012(5) -0.007(4)
C12 0.064(4) 0.057(4) 0.078(5) -0.003(4) 0.002(4) -0.020(3)
C13 0.043(3) 0.044(3) 0.040(3) -0.004(3) 0.004(3) -0.023(3)
C14 0.061(4) 0.096(5) 0.052(4) -0.015(4) 0.003(3) -0.047(4)
C15 0.073(5) 0.108(6) 0.062(5) -0.007(4) -0.010(4) -0.055(4)
C16 0.045(4) 0.088(5) 0.091(6) -0.003(4) -0.002(4) -0.032(4)
C17 0.054(4) 0.114(6) 0.100(6) -0.050(5) 0.023(4) -0.027(4)
C18 0.040(3) 0.078(4) 0.081(5) -0.033(4) 0.005(3) -0.022(3)
C19 0.059(4) 0.047(4) 0.049(4) -0.008(3) 0.003(3) -0.013(3)
C20 0.073(4) 0.097(5) 0.049(4) -0.024(4) 0.009(4) -0.029(4)
C21 0.107(6) 0.139(7) 0.054(5) -0.030(5) 0.012(4) -0.052(6)
C22 0.123(7) 0.127(7) 0.063(5) -0.037(5) 0.004(5) -0.052(6)
C23 0.129(7) 0.161(8) 0.099(7) -0.054(6) 0.007(6) -0.091(6)
C24 0.121(6) 0.117(6) 0.062(5) -0.038(4) 0.029(4) -0.078(5)
C25 0.046(3) 0.048(4) 0.045(4) -0.012(3) 0.008(3) -0.007(3)
C26 0.050(4) 0.074(5) 0.066(4) -0.010(4) 0.001(3) -0.017(4)
C27 0.078(5) 0.075(5) 0.071(5) -0.009(4) 0.012(4) -0.036(4)
C28 0.084(6) 0.082(6) 0.100(6) -0.015(5) 0.011(5) -0.042(5)
C29 0.066(5) 0.095(7) 0.181(9) 0.014(6) -0.017(5) -0.033(5)
C30 0.066(5) 0.055(4) 0.133(7) 0.019(4) -0.007(5) -0.008(4)
C31 0.052(3) 0.046(3) 0.052(4) -0.010(3) 0.008(3) -0.013(3)
C32 0.073(4) 0.063(4) 0.053(4) -0.012(4) 0.002(3) -0.016(4)
C33 0.088(5) 0.069(5) 0.057(4) 0.003(4) -0.007(4) -0.019(4)
C34 0.086(5) 0.045(4) 0.100(6) 0.002(4) 0.000(5) -0.019(4)
C35 0.119(6) 0.049(5) 0.105(7) -0.021(5) 0.000(6) -0.003(4)
C36 0.107(5) 0.063(5) 0.053(4) -0.015(4) 0.013(4) -0.011(4)
C37 0.046(3) 0.040(3) 0.062(4) -0.011(3) -0.002(3) -0.017(3)
C38 0.066(4) 0.051(4) 0.064(5) -0.003(3) -0.008(3) -0.021(3)
C39 0.083(5) 0.059(5) 0.088(6) 0.010(4) -0.028(5) -0.026(4)
C40 0.062(5) 0.052(5) 0.165(9) -0.017(6) -0.027(6) -0.016(4)
C41 0.069(5) 0.064(5) 0.128(7) -0.038(5) 0.013(5) -0.022(4)
C42 0.064(4) 0.050(4) 0.076(5) -0.024(4) 0.006(4) -0.018(3)
C43 0.059(4) 0.053(4) 0.031(3) -0.008(3) 0.006(3) -0.026(3)
C44 0.069(4) 0.057(4) 0.077(5) 0.001(4) -0.014(4) -0.025(4)
C45 0.062(5) 0.094(6) 0.084(5) -0.004(4) -0.016(4) -0.026(4)
C46 0.080(5) 0.110(6) 0.086(6) -0.020(5) -0.011(4) -0.057(5)
C47 0.099(6) 0.086(6) 0.104(6) -0.001(5) -0.005(5) -0.065(5)
C48 0.067(4) 0.054(4) 0.076(5) -0.001(3) -0.009(3) -0.032(3)
C49 0.037(3) 0.040(3) 0.050(4) -0.004(3) 0.002(3) -0.013(3)
C50 0.057(4) 0.066(4) 0.047(4) -0.015(3) 0.011(3) -0.030(3)
C51 0.077(5) 0.088(5) 0.058(4) -0.024(4) 0.006(4) -0.038(4)
C52 0.067(4) 0.094(5) 0.057(5) -0.036(4) -0.002(4) -0.015(4)
C53 0.060(4) 0.116(6) 0.056(5) -0.024(4) 0.022(3) -0.033(4)
C54 0.067(4) 0.090(5) 0.051(4) -0.020(4) 0.012(3) -0.043(4)
C55 0.091(8) 0.121(8) 0.084(8) -0.013(6) 0.032(5) 0.021(6)
C56 0.193(13) 0.133(11) 0.164(12) 0.010(10) 0.064(9) 0.021(9)
N56 0.193(13) 0.133(11) 0.164(12) 0.010(10) 0.064(9) 0.021(9)
C57 0.33(3) 0.193(16) 0.21(2) -0.036(16) 0.116(17) -0.057(19)
C58 0.28(2) 0.23(2) 0.29(3) -0.111(18) 0.170(19) -0.14(2)
C59 0.127(9) 0.278(18) 0.184(13) -0.120(13) 0.056(8) -0.052(11)
N59 0.127(9) 0.278(18) 0.184(13) -0.120(13) 0.056(8) -0.052(11)

loop_
_geom_bond_atom_site_label_1
_geom_bond_atom_site_label_2
_geom_bond_distance
_geom_bond_site_symmetry_2
_geom_bond_publ_flag
Mo O 1.701(4) . y
Mo S2 2.2560(16) . y
Mo S1 2.2566(14) . y
Mo S3 2.2635(15) . y
Mo Cu1 2.7107(9) . y
Mo Cu3 2.7131(11) . y
Mo Cu2 2.7285(11) . y
Cu1 P1 2.2157(14) . y
Cu1 S3 2.2718(14) . y
Cu1 S1 2.2833(15) . y
Cu1 Br 2.7925(13) . y
Cu2 P2 2.2239(16) . y
Cu2 S2 2.2873(16) . y
Cu2 S1 2.2922(16) . y
Cu2 Br 2.8432(11) . y
Cu3 P3 2.2182(16) . y
Cu3 S3 2.2798(16) . y
Cu3 S2 2.2820(16) . y
Cu3 Br 2.7660(10) . y
P1 C7 1.794(5) . ?
P1 C13 1.804(5) . ?
P1 C1 1.821(5) . ?
P2 C31 1.812(5) . ?
P2 C19 1.817(6) . ?
P2 C25 1.824(5) . ?
P3 C37 1.803(5) . ?
P3 C49 1.806(5) . ?
P3 C43 1.821(5) . ?
C1 C2 1.377(7) . ?
C1 C6 1.384(6) . ?
C2 C3 1.376(7) . ?
C3 C4 1.373(7) . ?
C4 C5 1.377(8) . ?
C5 C6 1.379(7) . ?
C7 C12 1.377(7) . ?
C7 C8 1.394(7) . ?
C8 C9 1.376(8) . ?
C9 C10 1.372(9) . ?
C10 C11 1.369(9) . ?
C11 C12 1.374(8) . ?
C13 C18 1.360(6) . ?
C13 C14 1.382(7) . ?
C14 C15 1.377(7) . ?
C15 C16 1.349(8) . ?
C16 C17 1.366(8) . ?
C17 C18 1.386(7) . ?
C19 C24 1.352(7) . ?
C19 C20 1.378(7) . ?
C20 C21 1.377(8) . ?
C21 C22 1.360(9) . ?
C22 C23 1.358(9) . ?
C23 C24 1.399(8) . ?
C25 C26 1.360(7) . ?
C25 C30 1.361(7) . ?
C26 C27 1.397(7) . ?
C27 C28 1.353(8) . ?
C28 C29 1.332(9) . ?
C29 C30 1.405(9) . ?
C31 C36 1.383(7) . ?
C31 C32 1.386(7) . ?
C32 C33 1.378(7) . ?
C33 C34 1.338(8) . ?
C34 C35 1.355(8) . ?
C35 C36 1.368(8) . ?
C37 C42 1.375(7) . ?
C37 C38 1.391(7) . ?
C38 C39 1.379(8) . ?
C39 C40 1.360(9) . ?
C40 C41 1.344(9) . ?
C41 C42 1.382(8) . ?
C43 C48 1.374(7) . ?
C43 C44 1.379(7) . ?
C44 C45 1.361(8) . ?
C45 C46 1.348(8) . ?
C46 C47 1.361(8) . ?
C47 C48 1.368(7) . ?
C49 C54 1.375(6) . ?
C49 C50 1.379(7) . ?
C50 C51 1.379(7) . ?
C51 C52 1.350(8) . ?
C52 C53 1.355(8) . ?
C53 C54 1.387(7) . ?
C55 C56 1.384(4) . ?
C55 C59 1.384(3) 2_757 ?
C55 N59 1.384(3) 2_757 ?
C55 C55 1.385(4) 2_757 ?
C56 C57 1.390(4) . ?
C57 C58 1.394(4) . ?
C58 C59 1.393(3) . ?
C59 C55 1.384(3) 2_757 ?
